data_4328015
loop_
_publ_author_name
'Thomas Z\"oller'
'Christina Dietz'
'Ljuba Iovkova-Berends'
'Olga Karsten'
'Gerrit Bradtm\"oller'
'Ann-Kristin Wiegand'
'Yu Wang'
'Viatcheslav Jouikov'
'Klaus Jurkschat'

_publ_contact_author_address
;
    Lehrstuhl f\"ur Anorganische Chemie II
    Technische Universi\"at Dortmund
    44221 Dortmund
    Deutschland
;
_publ_contact_author_email klaus.jurkschat@tu-dortmund.de
_publ_contact_author_name 'Klaus Jurkschat'
_publ_section_title
;
 Novel Stannatranes of the Type N(CH2CMe2O)3SnX (X = OR, SR, OC(O)R,
 SP(S)Ph2, Halogen). Synthesis, Molecular Structures, and Electrochemical
 Properties
;
_journal_name_full 'Inorganic Chemistry'
_journal_page_first 1041
_journal_page_last 1056
_journal_paper_doi 10.1021/ic202179e
_journal_volume 51
_journal_year 2012
_chemical_formula_moiety 'C12 H24 Br N O3 Sn'
_chemical_formula_sum 'C12 H24 Br N O3 Sn'
_chemical_formula_weight 428.92
_chemical_name_systematic
;
1-Bromido-(2,8,9-trioxa-5-aza-3,3,7,7,10,10-hexamethyl-
stannatricyclo[3.3.3.01.5]undecane
;
_space_group_IT_number 173
_symmetry_cell_setting hexagonal
_symmetry_space_group_name_Hall 'P 6c'
_symmetry_space_group_name_H-M 'P 63'
_atom_sites_solution_hydrogens geom
_atom_sites_solution_primary direct
_atom_sites_solution_secondary difmap
_audit_creation_method SHELXL-97
_cell_angle_alpha 90.00
_cell_angle_beta 90.00
_cell_angle_gamma 120.00
_cell_formula_units_Z 2
_cell_length_a 10.2905(6)
_cell_length_b 10.2905(6)
_cell_length_c 8.5418(6)
_cell_measurement_reflns_used 2230
_cell_measurement_temperature 173(2)
_cell_measurement_theta_max 29.2138
_cell_measurement_theta_min 2.2807
_cell_volume 783.34(8)
_computing_cell_refinement 'CrysAlisPro, Oxford Diffraction Ltd., Version 1.171.33.55''
_computing_data_collection 'CrysAlisPro, Oxford Diffraction Ltd., Version 1.171.33.55''
_computing_data_reduction 'CrysAlisPro, Oxford Diffraction Ltd., Version 1.171.33.55''
_computing_molecular_graphics 'SHELXP-97 (Sheldrick, 1997)'
_computing_publication_material 'enCIFer Version 1.3'
_computing_structure_refinement 'SHELXL-97 (Sheldrick, 1997)'
_computing_structure_solution 'SHELXS-97 (Sheldrick, 1990)'
_diffrn_ambient_temperature 173(2)
_diffrn_measured_fraction_theta_full 1.000
_diffrn_measured_fraction_theta_max 1.000
_diffrn_measurement_device 'Xcalibur2 CCD Diffractometer'
_diffrn_measurement_method '\w und \y scan'
_diffrn_radiation_monochromator graphite
_diffrn_radiation_source 'fine-focus sealed tube'
_diffrn_radiation_type MoK\a
_diffrn_radiation_wavelength 0.71073
_diffrn_reflns_av_R_equivalents 0.0621
_diffrn_reflns_av_sigmaI/netI 0.0674
_diffrn_reflns_limit_h_max 12
_diffrn_reflns_limit_h_min -12
_diffrn_reflns_limit_k_max 12
_diffrn_reflns_limit_k_min -12
_diffrn_reflns_limit_l_max 10
_diffrn_reflns_limit_l_min -10
_diffrn_reflns_number 6258
_diffrn_reflns_theta_full 25.48
_diffrn_reflns_theta_max 25.48
_diffrn_reflns_theta_min 2.29
_exptl_absorpt_coefficient_mu 4.182
_exptl_absorpt_correction_T_max 1.00000
_exptl_absorpt_correction_T_min 0.81546
_exptl_absorpt_correction_type multi-scan
_exptl_absorpt_process_details
;
CrysAlisPro, Oxford Diffraction Ltd.,
Version 1.171.33.55 (release 05-01-2010 CrysAlis171 .NET)
(compiled Jan  5 2010,16:28:46)
empirical absorption correction using spherical harmonics,
 implemented in SCALE3 ABSPACK scaling algorithm.
;
_exptl_crystal_colour colourless
_exptl_crystal_density_diffrn 1.818
_exptl_crystal_description block
_exptl_crystal_F_000 424
_exptl_crystal_size_max 0.07
_exptl_crystal_size_mid 0.06
_exptl_crystal_size_min 0.02
_refine_diff_density_max 0.752
_refine_diff_density_min -0.427
_refine_diff_density_rms 0.078
_refine_ls_abs_structure_details 'Flack H D (1983), Acta Cryst. A39, 876-881'
_refine_ls_abs_structure_Flack 0.009(12)
_refine_ls_extinction_method none
_refine_ls_goodness_of_fit_ref 0.822
_refine_ls_hydrogen_treatment constr
_refine_ls_matrix_type full
_refine_ls_number_parameters 57
_refine_ls_number_reflns 981
_refine_ls_number_restraints 1
_refine_ls_restrained_S_all 0.822
_refine_ls_R_factor_all 0.0398
_refine_ls_R_factor_gt 0.0240
_refine_ls_shift/su_max 0.001
_refine_ls_shift/su_mean 0.000
_refine_ls_structure_factor_coef Fsqd
_refine_ls_weighting_details 'calc w=1/[\s^2^(Fo^2^)+(0.0127P)^2^+0.0000P] where P=(Fo^2^+2Fc^2^)/3'
_refine_ls_weighting_scheme calc
_refine_ls_wR_factor_gt 0.0378
_refine_ls_wR_factor_ref 0.0386
_reflns_number_gt 722
_reflns_number_total 981
_reflns_threshold_expression >2sigma(I)
_cod_data_source_file ic202179e_si_001_11.cif
_cod_data_source_block 1121u
_cod_database_code 4328015

loop_
_symmetry_equiv_pos_as_xyz
'x, y, z'
'-y, x-y, z'
'-x+y, -x, z'
'-x, -y, z+1/2'
'y, -x+y, z+1/2'
'x-y, x, z+1/2'

loop_
_atom_site_label
_atom_site_type_symbol
_atom_site_fract_x
_atom_site_fract_y
_atom_site_fract_z
_atom_site_U_iso_or_equiv
_atom_site_adp_type
_atom_site_occupancy
_atom_site_symmetry_multiplicity
_atom_site_calc_flag
_atom_site_refinement_flags
Sn1 Sn 0.3333 0.6667 0.61026(9) 0.0158(2) Uani 1 3 d S
Br1 Br 0.3333 0.6667 0.32075(8) 0.0242(5) Uani 1 3 d S
N1 N 0.3333 0.6667 0.8752(8) 0.012(2) Uani 1 3 d S
O1 O 0.1834(3) 0.7301(3) 0.6428(3) 0.0203(9) Uani 1 1 d .
C11 C 0.1938(5) 0.7983(6) 0.7919(5) 0.0189(12) Uani 1 1 d .
C12 C 0.2201(5) 0.7098(5) 0.9196(5) 0.0194(12) Uani 1 1 d .
H12A H 0.2532 0.7699 1.0142 0.023 Uiso 1 1 calc R
H12B H 0.1258 0.6196 0.9427 0.023 Uiso 1 1 calc R
C13 C 0.3163(5) 0.9615(6) 0.7839(6) 0.0220(12) Uani 1 1 d .
H13A H 0.2896 1.0130 0.7081 0.033 Uiso 1 1 calc R
H13B H 0.4091 0.9675 0.7537 0.033 Uiso 1 1 calc R
H13C H 0.3279 1.0073 0.8847 0.033 Uiso 1 1 calc R
C14 C 0.0442(5) 0.7892(6) 0.8212(6) 0.0283(13) Uani 1 1 d .
H14A H 0.0239 0.8395 0.7383 0.042 Uiso 1 1 calc R
H14B H 0.0476 0.8364 0.9192 0.042 Uiso 1 1 calc R
H14C H -0.0337 0.6858 0.8245 0.042 Uiso 1 1 calc R

loop_
_atom_site_aniso_label
_atom_site_aniso_U_11
_atom_site_aniso_U_22
_atom_site_aniso_U_33
_atom_site_aniso_U_23
_atom_site_aniso_U_13
_atom_site_aniso_U_12
Sn1 0.0177(3) 0.0177(3) 0.0120(4) 0.000 0.000 0.00886(15)
Br1 0.0302(7) 0.0302(7) 0.0121(8) 0.000 0.000 0.0151(4)
N1 0.006(3) 0.006(3) 0.024(5) 0.000 0.000 0.0031(14)
O1 0.0261(18) 0.0271(18) 0.013(2) -0.0073(16) -0.0056(16) 0.0174(16)
C11 0.015(3) 0.029(3) 0.017(3) -0.002(2) 0.004(2) 0.015(3)
C12 0.018(3) 0.025(3) 0.016(3) -0.001(2) 0.004(2) 0.011(2)
C13 0.031(3) 0.021(3) 0.018(3) 0.002(2) 0.005(2) 0.017(3)
C14 0.032(3) 0.033(3) 0.026(3) -0.002(3) -0.001(3) 0.021(3)

loop_
_atom_type_symbol
_atom_type_description
_atom_type_scat_dispersion_real
_atom_type_scat_dispersion_imag
_atom_type_scat_source
C C 0.0033 0.0016 'International Tables Vol C Tables 4.2.6.8 and 6.1.1.4'
H H 0.0000 0.0000 'International Tables Vol C Tables 4.2.6.8 and 6.1.1.4'
N N 0.0061 0.0033 'International Tables Vol C Tables 4.2.6.8 and 6.1.1.4'
O O 0.0106 0.0060 'International Tables Vol C Tables 4.2.6.8 and 6.1.1.4'
Br Br -0.2901 2.4595 'International Tables Vol C Tables 4.2.6.8 and 6.1.1.4'
Sn Sn -0.6537 1.4246 'International Tables Vol C Tables 4.2.6.8 and 6.1.1.4'

loop_
_geom_angle_atom_site_label_1
_geom_angle_atom_site_label_2
_geom_angle_atom_site_label_3
_geom_angle
_geom_angle_site_symmetry_1
_geom_angle_site_symmetry_3
O1 Sn1 O1 118.05(4) . 3_565
O1 Sn1 O1 118.05(4) . 2_665
O1 Sn1 O1 118.05(4) 3_565 2_665
O1 Sn1 N1 81.90(8) . .
O1 Sn1 N1 81.90(8) 3_565 .
O1 Sn1 N1 81.90(8) 2_665 .
O1 Sn1 Br1 98.10(8) . .
O1 Sn1 Br1 98.10(8) 3_565 .
O1 Sn1 Br1 98.10(8) 2_665 .
N1 Sn1 Br1 180.000(2) . .
C12 N1 C12 113.7(3) . 3_565
C12 N1 C12 113.7(3) . 2_665
C12 N1 C12 113.7(2) 3_565 2_665
C12 N1 Sn1 104.8(3) . .
C12 N1 Sn1 104.8(3) 3_565 .
C12 N1 Sn1 104.8(3) 2_665 .
C11 O1 Sn1 114.1(3) . .
O1 C11 C14 107.0(4) . .
O1 C11 C13 108.6(4) . .
C14 C11 C13 109.4(4) . .
O1 C11 C12 109.5(4) . .
C14 C11 C12 108.8(4) . .
C13 C11 C12 113.3(4) . .
N1 C12 C11 113.2(4) . .
N1 C12 H12A 108.9 . .
C11 C12 H12A 108.9 . .
N1 C12 H12B 108.9 . .
C11 C12 H12B 108.9 . .
H12A C12 H12B 107.8 . .
C11 C13 H13A 109.5 . .
C11 C13 H13B 109.5 . .
H13A C13 H13B 109.5 . .
C11 C13 H13C 109.5 . .
H13A C13 H13C 109.5 . .
H13B C13 H13C 109.5 . .
C11 C14 H14A 109.5 . .
C11 C14 H14B 109.5 . .
H14A C14 H14B 109.5 . .
C11 C14 H14C 109.5 . .
H14A C14 H14C 109.5 . .
H14B C14 H14C 109.5 . .

loop_
_geom_bond_atom_site_label_1
_geom_bond_atom_site_label_2
_geom_bond_distance
_geom_bond_site_symmetry_2
Sn1 O1 1.973(3) .
Sn1 O1 1.973(3) 3_565
Sn1 O1 1.973(3) 2_665
Sn1 N1 2.263(7) .
Sn1 Br1 2.4729(12) .
N1 C12 1.488(4) .
N1 C12 1.488(5) 3_565
N1 C12 1.488(4) 2_665
O1 C11 1.432(5) .
C11 C14 1.516(6) .
C11 C13 1.516(6) .
C11 C12 1.529(7) .
C12 H12A 0.9700 .
C12 H12B 0.9700 .
C13 H13A 0.9600 .
C13 H13B 0.9600 .
C13 H13C 0.9600 .
C14 H14A 0.9600 .
C14 H14B 0.9600 .
C14 H14C 0.9600 .

loop_
_geom_torsion_atom_site_label_1
_geom_torsion_atom_site_label_2
_geom_torsion_atom_site_label_3
_geom_torsion_atom_site_label_4
_geom_torsion
_geom_torsion_site_symmetry_1
_geom_torsion_site_symmetry_4
O1 Sn1 N1 C12 1.4(2) . .
O1 Sn1 N1 C12 121.4(2) 3_565 .
O1 Sn1 N1 C12 -118.6(2) 2_665 .
Br1 Sn1 N1 C12 75(100) . .
O1 Sn1 N1 C12 -118.6(2) . 3_565
O1 Sn1 N1 C12 1.4(2) 3_565 3_565
O1 Sn1 N1 C12 121.4(2) 2_665 3_565
Br1 Sn1 N1 C12 -45(100) . 3_565
O1 Sn1 N1 C12 121.4(2) . 2_665
O1 Sn1 N1 C12 -118.6(2) 3_565 2_665
O1 Sn1 N1 C12 1.4(2) 2_665 2_665
Br1 Sn1 N1 C12 -165(100) . 2_665
O1 Sn1 O1 C11 -53.3(3) 3_565 .
O1 Sn1 O1 C11 99.3(3) 2_665 .
N1 Sn1 O1 C11 23.0(3) . .
Br1 Sn1 O1 C11 -157.0(3) . .
Sn1 O1 C11 C14 -160.3(3) . .
Sn1 O1 C11 C13 81.7(4) . .
Sn1 O1 C11 C12 -42.5(4) . .
C12 N1 C12 C11 90.1(6) 3_565 .
C12 N1 C12 C11 -137.6(5) 2_665 .
Sn1 N1 C12 C11 -23.8(4) . .
O1 C11 C12 N1 43.7(5) . .
C14 C11 C12 N1 160.3(4) . .
C13 C11 C12 N1 -77.8(5) . .
